data_2018538
loop_
_publ_author_name
'Ojala, William H.'
'Arola, Trina M.'
'Brigino, Ann M.'
'Leavell, Jeremy D.'
'Ojala, Charles R.'

_publ_section_title
;
 Competing intermolecular interactions in some `bridge-flipped' isomeric
 phenylhydrazones
;
_journal_coeditor_code FG3255
_journal_issue 7
_journal_name_full 'Acta Crystallographica Section C'
_journal_page_first o270
_journal_page_last o278
_journal_paper_doi 10.1107/S0108270112026443
_journal_volume 68
_journal_year 2012
_chemical_formula_iupac 'C13 H10 Cl N3 O2'
_chemical_formula_moiety 'C13 H10 Cl N3 O2'
_chemical_formula_sum 'C13 H10 Cl N3 O2'
_chemical_formula_weight 275.69
_chemical_melting_point_gt 423
_chemical_melting_point_lt 427
_chemical_name_systematic
;
(<i>E</i>)-4-nitrobenzaldehyde 4-chlorophenylhydrazone
;
_space_group_IT_number 14
_symmetry_cell_setting monoclinic
_symmetry_space_group_name_Hall '-P 2yn'
_symmetry_space_group_name_H-M 'P 1 21/n 1'
_atom_sites_solution_hydrogens geom
_atom_sites_solution_primary direct
_atom_sites_solution_secondary difmap
_audit_creation_method SHELXL97
_cell_angle_alpha 90.00
_cell_angle_beta 101.091(2)
_cell_angle_gamma 90.00
_cell_formula_units_Z 4
_cell_length_a 6.1260(7)
_cell_length_b 16.404(2)
_cell_length_c 12.9510(16)
_cell_measurement_reflns_used 2311
_cell_measurement_temperature 173(2)
_cell_measurement_theta_max 25.302
_cell_measurement_theta_min 2.956
_cell_volume 1277.2(3)
_computing_cell_refinement 'SAINT-Plus (Bruker, 2000)'
_computing_data_collection 'SMART (Bruker, 2000)'
_computing_data_reduction 'SAINT-Plus (Bruker, 2000)'
_computing_molecular_graphics 'PLATON (Spek, 2009)'
_computing_publication_material 'publCIF (Westrip, 2010)'
_computing_structure_refinement 'SHELXL97 (Sheldrick, 2008)'
_computing_structure_solution 'SHELXS97 (Sheldrick, 2008)'
_diffrn_ambient_temperature 173(2)
_diffrn_measured_fraction_theta_full 1.000
_diffrn_measured_fraction_theta_max 1.000
_diffrn_measurement_device_type 'Bruker SMART CCD area-detector'
_diffrn_measurement_method '\w scans per \f'
_diffrn_radiation_monochromator graphite
_diffrn_radiation_source 'fine-focus sealed tube'
_diffrn_radiation_type MoK\a
_diffrn_radiation_wavelength 0.71073
_diffrn_reflns_av_R_equivalents 0.0394
_diffrn_reflns_av_sigmaI/netI 0.0290
_diffrn_reflns_limit_h_max 7
_diffrn_reflns_limit_h_min -7
_diffrn_reflns_limit_k_max 19
_diffrn_reflns_limit_k_min -20
_diffrn_reflns_limit_l_max 15
_diffrn_reflns_limit_l_min -15
_diffrn_reflns_number 13035
_diffrn_reflns_theta_full 25.69
_diffrn_reflns_theta_max 25.69
_diffrn_reflns_theta_min 2.03
_exptl_absorpt_coefficient_mu 0.300
_exptl_absorpt_correction_T_max 1.00000
_exptl_absorpt_correction_T_min 0.869396
_exptl_absorpt_correction_type multi-scan
_exptl_absorpt_process_details '(SADABS; Bruker, 2000)'
_exptl_crystal_colour red
_exptl_crystal_density_diffrn 1.434
_exptl_crystal_density_method 'not measured'
_exptl_crystal_description needle
_exptl_crystal_F_000 568
_exptl_crystal_size_max 0.50
_exptl_crystal_size_mid 0.23
_exptl_crystal_size_min 0.08
_refine_diff_density_max 0.240
_refine_diff_density_min -0.220
_refine_ls_extinction_method none
_refine_ls_goodness_of_fit_ref 1.071
_refine_ls_hydrogen_treatment mixed
_refine_ls_matrix_type full
_refine_ls_number_parameters 176
_refine_ls_number_reflns 2426
_refine_ls_number_restraints 0
_refine_ls_restrained_S_all 1.071
_refine_ls_R_factor_all 0.0659
_refine_ls_R_factor_gt 0.0410
_refine_ls_shift/su_max 0.000
_refine_ls_shift/su_mean 0.000
_refine_ls_structure_factor_coef Fsqd
_refine_ls_weighting_details 'calc w = 1/[\s^2^(Fo^2^)+(0.0635P)^2^+0.2059P], P = (Fo^2^+2Fc^2^)/3'
_refine_ls_weighting_scheme calc
_refine_ls_wR_factor_gt 0.1056
_refine_ls_wR_factor_ref 0.1180
_reflns_number_gt 1730
_reflns_number_total 2426
_reflns_threshold_expression I>2\s(I)
_cod_data_source_file fg3255.cif
_cod_data_source_block IV
_cod_original_cell_volume 1277.1(3)
_cod_original_sg_symbol_H-M 'P 21/n'
_cod_database_code 2018538
_cod_database_fobs_code 2018538

loop_
_symmetry_equiv_pos_as_xyz
'x, y, z'
'-x+1/2, y+1/2, -z+1/2'
'-x, -y, -z'
'x-1/2, -y-1/2, z-1/2'

loop_
_atom_site_type_symbol
_atom_site_label
_atom_site_fract_x
_atom_site_fract_y
_atom_site_fract_z
_atom_site_U_iso_or_equiv
_atom_site_adp_type
_atom_site_calc_flag
_atom_site_refinement_flags
_atom_site_occupancy
_atom_site_symmetry_multiplicity
Cl Cl1 0.18962(10) 0.34124(4) 0.69229(5) 0.0550(2) Uani d . 1 1
C C1 0.7104(3) 0.30131(12) 0.49396(15) 0.0381(5) Uani d . 1 1
C C2 0.6031(3) 0.23538(13) 0.52947(16) 0.0412(5) Uani d . 1 1
H H2 0.6399 0.1815 0.5121 0.049 Uiso calc R 1 1
C C3 0.4436(3) 0.24766(13) 0.58977(16) 0.0429(5) Uani d . 1 1
H H3 0.3715 0.2024 0.6145 0.052 Uiso calc R 1 1
C C4 0.3890(3) 0.32631(13) 0.61414(16) 0.0398(5) Uani d . 1 1
C C5 0.4909(3) 0.39216(13) 0.57811(16) 0.0418(5) Uani d . 1 1
H H5 0.4501 0.4459 0.5942 0.050 Uiso calc R 1 1
C C6 0.6528(3) 0.38040(13) 0.51846(16) 0.0413(5) Uani d . 1 1
H H6 0.7245 0.4259 0.4942 0.050 Uiso calc R 1 1
C C7 1.2172(3) 0.39209(12) 0.28158(15) 0.0372(5) Uani d . 1 1
C C8 1.1158(3) 0.46781(13) 0.25853(17) 0.0423(5) Uani d . 1 1
H H8 0.9854 0.4807 0.2847 0.051 Uiso calc R 1 1
C C9 1.2022(3) 0.52403(13) 0.19841(16) 0.0421(5) Uani d . 1 1
H H9 1.1307 0.5750 0.1816 0.051 Uiso calc R 1 1
C C10 1.3950(3) 0.50485(12) 0.16299(15) 0.0367(5) Uani d . 1 1
C C11 1.5009(3) 0.43097(13) 0.18543(16) 0.0404(5) Uani d . 1 1
H H11 1.6341 0.4192 0.1610 0.049 Uiso calc R 1 1
C C12 1.4110(3) 0.37454(13) 0.24375(16) 0.0413(5) Uani d . 1 1
H H12 1.4812 0.3231 0.2585 0.050 Uiso calc R 1 1
C C13 1.1243(3) 0.33085(13) 0.34199(16) 0.0400(5) Uani d . 1 1
H H13 1.1871 0.2777 0.3492 0.048 Uiso calc R 1 1
H H2N 0.927(4) 0.2384(16) 0.4326(17) 0.051(7) Uiso d . 1 1
N N1 0.9585(3) 0.34764(10) 0.38574(13) 0.0403(4) Uani d . 1 1
N N2 0.8737(3) 0.28665(12) 0.43564(15) 0.0436(5) Uani d . 1 1
N N3 1.4899(3) 0.56458(11) 0.10106(14) 0.0423(4) Uani d . 1 1
O O1 1.6707(2) 0.55056(9) 0.07763(12) 0.0478(4) Uani d . 1 1
O O2 1.3830(3) 0.62751(9) 0.07438(14) 0.0548(4) Uani d . 1 1

loop_
_atom_site_aniso_label
_atom_site_aniso_U_11
_atom_site_aniso_U_22
_atom_site_aniso_U_33
_atom_site_aniso_U_12
_atom_site_aniso_U_13
_atom_site_aniso_U_23
Cl1 0.0494(4) 0.0657(4) 0.0529(4) -0.0012(3) 0.0173(3) -0.0083(3)
C1 0.0381(11) 0.0393(11) 0.0358(11) 0.0017(9) 0.0044(9) 0.0000(9)
C2 0.0481(12) 0.0332(11) 0.0418(12) 0.0006(9) 0.0071(10) 0.0000(9)
C3 0.0446(12) 0.0440(13) 0.0393(11) -0.0054(10) 0.0059(9) 0.0031(10)
C4 0.0365(11) 0.0451(13) 0.0365(11) 0.0003(9) 0.0034(9) -0.0018(9)
C5 0.0423(11) 0.0384(12) 0.0431(12) 0.0055(9) 0.0044(9) -0.0023(10)
C6 0.0451(12) 0.0353(12) 0.0427(12) -0.0023(9) 0.0066(10) 0.0025(9)
C7 0.0352(10) 0.0405(12) 0.0345(11) -0.0013(9) 0.0031(8) -0.0028(9)
C8 0.0351(11) 0.0407(12) 0.0520(13) 0.0007(9) 0.0106(10) -0.0010(10)
C9 0.0377(11) 0.0365(11) 0.0519(13) 0.0022(9) 0.0082(10) -0.0004(10)
C10 0.0369(11) 0.0374(12) 0.0351(11) -0.0049(9) 0.0051(9) -0.0015(9)
C11 0.0378(11) 0.0435(12) 0.0407(11) 0.0026(9) 0.0094(9) -0.0019(9)
C12 0.0440(12) 0.0382(12) 0.0420(12) 0.0061(9) 0.0088(9) 0.0019(9)
C13 0.0389(11) 0.0402(12) 0.0401(11) 0.0025(9) 0.0059(9) 0.0011(9)
N1 0.0417(10) 0.0400(10) 0.0391(10) -0.0026(8) 0.0074(8) 0.0022(8)
N2 0.0484(11) 0.0355(11) 0.0497(11) 0.0038(9) 0.0166(9) 0.0047(8)
N3 0.0430(10) 0.0392(10) 0.0438(10) -0.0040(8) 0.0057(8) -0.0058(8)
O1 0.0425(9) 0.0534(10) 0.0502(9) -0.0052(7) 0.0154(7) -0.0021(7)
O2 0.0544(10) 0.0406(9) 0.0705(11) 0.0004(7) 0.0147(8) 0.0108(8)

loop_
_atom_type_symbol
_atom_type_description
_atom_type_scat_dispersion_real
_atom_type_scat_dispersion_imag
_atom_type_scat_source
C C 0.0033 0.0016 'International Tables Vol C Tables 4.2.6.8 and 6.1.1.4'
H H 0.0000 0.0000 'International Tables Vol C Tables 4.2.6.8 and 6.1.1.4'
N N 0.0061 0.0033 'International Tables Vol C Tables 4.2.6.8 and 6.1.1.4'
O O 0.0106 0.0060 'International Tables Vol C Tables 4.2.6.8 and 6.1.1.4'
Cl Cl 0.1484 0.1585 'International Tables Vol C Tables 4.2.6.8 and 6.1.1.4'

loop_
_geom_angle_atom_site_label_1
_geom_angle_atom_site_label_2
_geom_angle_atom_site_label_3
_geom_angle
N2 C1 C2 118.85(19)
N2 C1 C6 121.71(19)
C2 C1 C6 119.44(19)
C3 C2 C1 120.40(19)
C3 C2 H2 120
C1 C2 H2 120
C2 C3 C4 119.6(2)
C2 C3 H3 120.
C4 C3 H3 120.
C5 C4 C3 120.7(2)
C5 C4 Cl1 120.05(17)
C3 C4 Cl1 119.29(17)
C4 C5 C6 120.12(19)
C4 C5 H5 120
C6 C5 H5 120
C5 C6 C1 119.75(19)
C5 C6 H6 120.
C1 C6 H6 120.
C8 C7 C12 118.76(19)
C8 C7 C13 121.72(18)
C12 C7 C13 119.51(18)
C9 C8 C7 120.93(19)
C9 C8 H8 120
C7 C8 H8 120
C8 C9 C10 118.7(2)
C8 C9 H9 121
C10 C9 H9 121
C11 C10 C9 121.83(19)
C11 C10 N3 119.05(18)
C9 C10 N3 119.11(18)
C12 C11 C10 119.01(19)
C12 C11 H11 121
C10 C11 H11 121
C11 C12 C7 120.72(19)
C11 C12 H12 120
C7 C12 H12 120
N1 C13 C7 120.90(19)
N1 C13 H13 120
C7 C13 H13 120
C13 N1 N2 117.55(18)
N1 N2 C1 121.17(18)
N1 N2 H2N 118.6(15)
C1 N2 H2N 120.2(15)
O1 N3 O2 122.91(18)
O1 N3 C10 119.07(17)
O2 N3 C10 118.02(18)

loop_
_geom_bond_atom_site_label_1
_geom_bond_atom_site_label_2
_geom_bond_distance
Cl1 C4 1.747(2)
C1 N2 1.386(3)
C1 C2 1.389(3)
C1 C6 1.397(3)
C2 C3 1.378(3)
C2 H2 0.95
C3 C4 1.384(3)
C3 H3 0.95
C4 C5 1.373(3)
C5 C6 1.383(3)
C5 H5 0.95
C6 H6 0.95
C7 C8 1.395(3)
C7 C12 1.398(3)
C7 C13 1.455(3)
C8 C9 1.377(3)
C8 H8 0.95
C9 C10 1.383(3)
C9 H9 0.95
C10 C11 1.379(3)
C10 N3 1.456(3)
C11 C12 1.375(3)
C11 H11 0.95
C12 H12 0.95
C13 N1 1.285(3)
C13 H13 0.95
N1 N2 1.348(2)
N2 H2N 0.86(3)
N3 O1 1.226(2)
N3 O2 1.236(2)

loop_
_geom_hbond_atom_site_label_D
_geom_hbond_atom_site_label_H
_geom_hbond_atom_site_label_A
_geom_hbond_site_symmetry_A
_geom_hbond_distance_DH
_geom_hbond_distance_HA
_geom_hbond_distance_DA
_geom_hbond_angle_DHA
N2 H2N O2 2_745 0.86(3) 2.17(3) 3.021(3) 170(2)
C13 H13 O2 2_745 0.95 2.72 3.510(3) 141

loop_
_geom_torsion_atom_site_label_1
_geom_torsion_atom_site_label_2
_geom_torsion_atom_site_label_3
_geom_torsion_atom_site_label_4
_geom_torsion
C8 C7 C13 N1 -7.5(3)
C12 C7 C13 N1 173.68(18)
C7 C13 N1 N2 176.50(18)
C13 N1 N2 C1 173.27(18)
C2 C1 N2 N1 169.65(18)
C6 C1 N2 N1 -10.9(3)
C11 C10 N3 O1 -5.9(3)
C9 C10 N3 O1 173.59(18)
C11 C10 N3 O2 174.08(18)
C9 C10 N3 O2 -6.5(3)

loop_
_cod_related_entry_id
_cod_related_entry_database
_cod_related_entry_code
1 ChemSpider 7874825
